data_1571386
loop_
_publ_author_name
'Stumbo, Emily E.'
'Hodge, Emarald K.'
'Williams, Matthew'
'Thornton, Diana A.'
'McMillen, Colin D.'
'Pienkos, Jared A.'

_publ_section_title
;
 Synthesis and Crystallographic Characterization of Heteroleptic Ir(III)
 Complexes Containing the N-oxide Functional Group and Crystallographic
 Characterization of Ir(III) N-oxide Precursors
;
_journal_issue 3
_journal_name_full Crystals
_journal_page_first 281
_journal_paper_doi 10.3390/cryst14030281
_journal_volume 14
_journal_year 2024
_chemical_formula_sum 'C28.5 H19 Cl F4 Ir N4 O2.5'
_chemical_formula_weight 761.13
_space_group_crystal_system monoclinic
_space_group_IT_number 14
_space_group_name_Hall '-P 2ybc'
_space_group_name_H-M_alt 'P 1 21/c 1'
_atom_sites_solution_hydrogens mixed
_atom_sites_solution_primary dual
_atom_sites_solution_secondary difmap
_audit_creation_method SHELXL-2016/6
_cell_angle_alpha 90
_cell_angle_beta 107.127(2)
_cell_angle_gamma 90
_cell_formula_units_Z 8
_cell_length_a 20.1167(11)
_cell_length_b 16.8038(10)
_cell_length_c 17.1342(9)
_cell_measurement_reflns_used 9453
_cell_measurement_temperature 100(2)
_cell_measurement_theta_max 30.05
_cell_measurement_theta_min 2.44
_cell_volume 5535.1(5)
_computing_cell_refinement 'Bruker SAINT'
_computing_data_collection 'Bruker APEX3'
_computing_data_reduction 'Bruker SAINT'
_computing_molecular_graphics 'Bruker SHELXTL'
_computing_publication_material 'Bruker SHELXTL'
_computing_structure_refinement 'SHELXL-2016/6 (Sheldrick, 2016)'
_computing_structure_solution 'SHELXT 2014/5 (Sheldrick, 2014)'
_diffrn_ambient_temperature 100(2)
_diffrn_measured_fraction_theta_full 0.999
_diffrn_measured_fraction_theta_max 0.998
_diffrn_measurement_device_type 'Bruker D8 Venture Photon 2'
_diffrn_measurement_method '\f and \w scans'
_diffrn_radiation_type MoK\a
_diffrn_radiation_wavelength 0.71073
_diffrn_reflns_av_R_equivalents 0.0589
_diffrn_reflns_av_unetI/netI 0.0314
_diffrn_reflns_Laue_measured_fraction_full 0.999
_diffrn_reflns_Laue_measured_fraction_max 0.998
_diffrn_reflns_limit_h_max 28
_diffrn_reflns_limit_h_min -28
_diffrn_reflns_limit_k_max 23
_diffrn_reflns_limit_k_min -23
_diffrn_reflns_limit_l_max 24
_diffrn_reflns_limit_l_min -23
_diffrn_reflns_number 137437
_diffrn_reflns_point_group_measured_fraction_full 0.999
_diffrn_reflns_point_group_measured_fraction_max 0.998
_diffrn_reflns_theta_full 25.242
_diffrn_reflns_theta_max 30.080
_diffrn_reflns_theta_min 2.217
_diffrn_source 'Incoatec I\mS'
_exptl_absorpt_coefficient_mu 4.984
_exptl_absorpt_correction_T_max 1.0000
_exptl_absorpt_correction_T_min 0.7334
_exptl_absorpt_correction_type multi-scan
_exptl_absorpt_process_details 'SADABS, Bruker'
_exptl_crystal_colour orange
_exptl_crystal_density_diffrn 1.827
_exptl_crystal_description block
_exptl_crystal_F_000 2944
_exptl_crystal_size_max 0.231
_exptl_crystal_size_mid 0.152
_exptl_crystal_size_min 0.116
_refine_diff_density_max 2.151
_refine_diff_density_min -2.036
_refine_diff_density_rms 0.171
_refine_ls_extinction_method none
_refine_ls_goodness_of_fit_ref 1.111
_refine_ls_hydrogen_treatment mixed
_refine_ls_matrix_type full
_refine_ls_number_parameters 794
_refine_ls_number_reflns 16232
_refine_ls_number_restraints 92
_refine_ls_restrained_S_all 1.129
_refine_ls_R_factor_all 0.0504
_refine_ls_R_factor_gt 0.0364
_refine_ls_shift/su_max 0.003
_refine_ls_shift/su_mean 0.000
_refine_ls_structure_factor_coef Fsqd
_refine_ls_weighting_details 'w=1/[\s^2^(Fo^2^)+(0.0184P)^2^+35.0483P] where P=(Fo^2^+2Fc^2^)/3'
_refine_ls_weighting_scheme calc
_refine_ls_wR_factor_gt 0.0778
_refine_ls_wR_factor_ref 0.0872
_reflns_Friedel_coverage 0.000
_reflns_number_gt 13509
_reflns_number_total 16232
_reflns_threshold_expression 'I > 2\s(I)'
_cod_data_source_file Ir-NO-NN-combined-CIF.cif
_cod_data_source_block 2
_cod_original_sg_symbol_H-M 'P 21/c'
_cod_original_formula_sum 'C28.50 H19 Cl F4 Ir N4 O2.50'
_cod_database_code 1571386
_shelx_shelxl_version_number 2016/6
_shelx_space_group_comment
;
The symmetry employed for this shelxl refinement is uniquely defined
by the following loop, which should always be used as a source of
symmetry information in preference to the above space-group names.
They are only intended as comments.
;
_shelx_estimated_absorpt_t_min 0.392
_shelx_estimated_absorpt_t_max 0.596

loop_
_space_group_symop_operation_xyz
'x, y, z'
'-x, y+1/2, -z+1/2'
'-x, -y, -z'
'x, -y-1/2, z-1/2'

loop_
_atom_site_label
_atom_site_type_symbol
_atom_site_fract_x
_atom_site_fract_y
_atom_site_fract_z
_atom_site_U_iso_or_equiv
_atom_site_adp_type
_atom_site_occupancy
_atom_site_site_symmetry_order
_atom_site_calc_flag
_atom_site_refinement_flags_posn
_atom_site_refinement_flags_adp
_atom_site_refinement_flags_occupancy
_atom_site_disorder_assembly
_atom_site_disorder_group
Ir1 Ir 0.53719(2) 0.77868(2) 0.87782(2) 0.01601(4) Uani 1 1 d . . . . .
Ir2 Ir -0.06724(2) 0.76996(2) 0.43020(2) 0.01719(4) Uani 1 1 d . . . . .
F1 F 0.3366(2) 0.9859(2) 0.7244(2) 0.0551(10) Uani 1 1 d . . . . .
F2 F 0.46754(18) 0.86805(19) 0.57076(17) 0.0374(7) Uani 1 1 d . . . . .
F3 F 0.77418(14) 0.94352(17) 0.90811(18) 0.0306(6) Uani 1 1 d . . . . .
F4 F 0.64657(17) 1.00709(18) 1.08739(18) 0.0373(7) Uani 1 1 d . . . . .
F5 F 0.0403(2) 0.7754(2) 0.1767(2) 0.0506(9) Uani 1 1 d . . . . .
F6 F 0.1390(2) 0.9450(2) 0.3961(3) 0.0584(11) Uani 1 1 d . . . . .
F7 F 0.16556(16) 0.6134(2) 0.5950(2) 0.0431(8) Uani 1 1 d . . . . .
F8 F 0.00863(15) 0.47862(16) 0.38024(19) 0.0316(6) Uani 1 1 d . . . . .
O1 O 0.59081(15) 0.68933(18) 0.96305(17) 0.0192(6) Uani 1 1 d . . . . .
O2 O 0.58292(17) 0.5626(2) 0.9987(2) 0.0276(7) Uani 1 1 d . . . . .
O3 O -0.14888(16) 0.85755(18) 0.3955(2) 0.0231(6) Uani 1 1 d . . . . .
O4 O -0.24210(18) 0.9038(2) 0.4272(2) 0.0339(8) Uani 1 1 d . . . . .
N1 N 0.46784(18) 0.6813(2) 0.8475(2) 0.0181(7) Uani 1 1 d . . . . .
N2 N 0.3916(2) 0.5399(3) 0.8176(3) 0.0319(9) Uani 1 1 d . . . . .
N3 N 0.57735(19) 0.7445(2) 0.7880(2) 0.0198(7) Uani 1 1 d . . . . .
N4 N 0.50165(18) 0.8271(2) 0.9680(2) 0.0192(7) Uani 1 1 d . . . . .
N5 N -0.13125(19) 0.7400(2) 0.5053(2) 0.0199(7) Uani 1 1 d . . . . .
N6 N -0.2268(2) 0.7122(2) 0.5907(2) 0.0242(8) Uani 1 1 d . . . . .
N7 N -0.00880(19) 0.8528(2) 0.5082(2) 0.0216(7) Uani 1 1 d . . . . .
N8 N -0.11889(17) 0.6869(2) 0.3471(2) 0.0179(7) Uani 1 1 d . . . . .
C1 C 0.5605(2) 0.6216(3) 0.9570(3) 0.0198(8) Uani 1 1 d . . . . .
C2 C 0.4911(2) 0.6150(3) 0.8918(3) 0.0202(8) Uani 1 1 d . . . . .
C3 C 0.4523(2) 0.5459(3) 0.8765(3) 0.0262(9) Uani 1 1 d . . . . .
H3 H 0.469452 0.500512 0.909266 0.031 Uiso 1 1 calc R U . . .
C4 C 0.3693(3) 0.6054(3) 0.7742(3) 0.0308(10) Uani 1 1 d . . . . .
C5 C 0.4071(2) 0.6768(3) 0.7888(3) 0.0252(9) Uani 1 1 d . . . . .
H5 H 0.389392 0.722367 0.756641 0.030 Uiso 1 1 calc R U . . .
C6 C 0.3019(3) 0.6008(4) 0.7082(4) 0.0479(16) Uani 1 1 d . . . . .
H6A H 0.309106 0.574354 0.660324 0.072 Uiso 1 1 calc R U . . .
H6B H 0.284029 0.654699 0.693164 0.072 Uiso 1 1 calc R U . . .
H6C H 0.268278 0.570445 0.727512 0.072 Uiso 1 1 calc R U . . .
C7 C 0.4821(2) 0.8491(2) 0.7887(3) 0.0212(8) Uani 1 1 d . . . . .
C8 C 0.4271(3) 0.8989(3) 0.7910(3) 0.0284(10) Uani 1 1 d . . . . .
H8 H 0.415470 0.906038 0.840373 0.034 Uiso 1 1 calc R U . . .
C9 C 0.3898(3) 0.9379(3) 0.7203(3) 0.0371(12) Uani 1 1 d . . . . .
C10 C 0.4020(3) 0.9293(3) 0.6458(3) 0.0377(12) Uani 1 1 d . . . . .
H10 H 0.374942 0.956221 0.598273 0.045 Uiso 1 1 calc R U . . .
C11 C 0.4563(3) 0.8791(3) 0.6443(3) 0.0288(10) Uani 1 1 d . . . . .
C12 C 0.4973(2) 0.8393(3) 0.7126(3) 0.0219(8) Uani 1 1 d . . . . .
C13 C 0.5545(2) 0.7842(3) 0.7150(3) 0.0216(8) Uani 1 1 d . . . . .
C14 C 0.5862(3) 0.7713(3) 0.6537(3) 0.0276(10) Uani 1 1 d . . . . .
H14 H 0.571381 0.800239 0.603976 0.033 Uiso 1 1 calc R U . . .
C15 C 0.6389(3) 0.7165(3) 0.6659(3) 0.0311(11) Uani 1 1 d . . . . .
H15 H 0.660603 0.707489 0.624339 0.037 Uiso 1 1 calc R U . . .
C16 C 0.6606(2) 0.6744(3) 0.7382(3) 0.0272(10) Uani 1 1 d . . . . .
H16 H 0.696293 0.635599 0.746481 0.033 Uiso 1 1 calc R U . . .
C17 C 0.6291(2) 0.6900(3) 0.7985(3) 0.0209(8) Uani 1 1 d . . . . .
H17 H 0.644185 0.661802 0.848664 0.025 Uiso 1 1 calc R U . . .
C18 C 0.6096(2) 0.8626(2) 0.9193(2) 0.0174(7) Uani 1 1 d . . . . .
C19 C 0.6683(2) 0.8769(3) 0.8927(3) 0.0233(8) Uani 1 1 d . . . . .
H19 H 0.674493 0.848494 0.847432 0.028 Uiso 1 1 calc R U . . .
C20 C 0.7166(2) 0.9324(3) 0.9328(3) 0.0228(8) Uani 1 1 d . . . . .
C21 C 0.7102(3) 0.9780(3) 0.9974(3) 0.0259(9) Uani 1 1 d . . . . .
H21 H 0.743588 1.017106 1.022849 0.031 Uiso 1 1 calc R U . . .
C22 C 0.6522(3) 0.9631(3) 1.0227(3) 0.0265(9) Uani 1 1 d . . . . .
C23 C 0.6016(2) 0.9074(2) 0.9866(3) 0.0200(8) Uani 1 1 d . . . . .
C24 C 0.5401(2) 0.8877(3) 1.0119(3) 0.0215(8) Uani 1 1 d . . . . .
C25 C 0.5193(3) 0.9236(3) 1.0745(3) 0.0277(10) Uani 1 1 d . . . . .
H25 H 0.546122 0.965685 1.105383 0.033 Uiso 1 1 calc R U . . .
C26 C 0.4598(3) 0.8982(3) 1.0916(3) 0.0337(11) Uani 1 1 d . . . . .
H26 H 0.445423 0.922892 1.133767 0.040 Uiso 1 1 calc R U . . .
C27 C 0.4214(3) 0.8368(3) 1.0471(3) 0.0313(10) Uani 1 1 d . . . . .
H27 H 0.380543 0.818391 1.058375 0.038 Uiso 1 1 calc R U . . .
C28 C 0.4437(2) 0.8022(3) 0.9854(3) 0.0264(9) Uani 1 1 d . . . . .
H28 H 0.417381 0.759791 0.954587 0.032 Uiso 1 1 calc R U . . .
C29 C -0.1943(2) 0.8555(3) 0.4344(3) 0.0228(8) Uani 1 1 d . . . . .
C30 C -0.1880(2) 0.7867(3) 0.4932(3) 0.0208(8) Uani 1 1 d . . . . .
C31 C -0.2364(2) 0.7709(3) 0.5359(3) 0.0244(9) Uani 1 1 d . . . . .
H31 H -0.277029 0.802775 0.525602 0.029 Uiso 1 1 calc R U . . .
C32 C -0.1689(2) 0.6679(3) 0.6042(3) 0.0216(8) Uani 1 1 d . . . . .
C33 C -0.1215(2) 0.6813(2) 0.5601(3) 0.0199(8) Uani 1 1 d . . . . .
H33 H -0.081737 0.648094 0.569249 0.024 Uiso 1 1 calc R U . . .
C34 C -0.1565(3) 0.6044(3) 0.6688(3) 0.0268(9) Uani 1 1 d . . . . .
H34A H -0.144434 0.629304 0.722892 0.040 Uiso 1 1 calc R U . . .
H34B H -0.118258 0.569947 0.665068 0.040 Uiso 1 1 calc R U . . .
H34C H -0.198824 0.572474 0.660578 0.040 Uiso 1 1 calc R U . . .
C35 C -0.0075(2) 0.8072(3) 0.3626(3) 0.0222(8) Uani 1 1 d . . . . .
C36 C -0.0082(3) 0.7786(3) 0.2858(3) 0.0260(9) Uani 1 1 d . . . . .
H36 H -0.042276 0.740942 0.258040 0.031 Uiso 1 1 calc R U . . .
C37 C 0.0409(3) 0.8055(3) 0.2508(3) 0.0364(12) Uani 1 1 d . . . . .
C38 C 0.0912(3) 0.8608(3) 0.2867(4) 0.0390(13) Uani 1 1 d . . . . .
H38 H 0.124650 0.877981 0.261056 0.047 Uiso 1 1 calc R U . . .
C39 C 0.0904(3) 0.8896(3) 0.3609(4) 0.0371(12) Uani 1 1 d . . . . .
C40 C 0.0431(2) 0.8643(3) 0.4015(3) 0.0281(10) Uani 1 1 d . . . . .
C41 C 0.0414(2) 0.8906(3) 0.4821(3) 0.0274(10) Uani 1 1 d . . . . .
C42 C 0.0835(3) 0.9489(3) 0.5322(4) 0.0374(12) Uani 1 1 d . . . . .
H42 H 0.118848 0.974692 0.515140 0.045 Uiso 1 1 calc R U . . .
C43 C 0.0734(3) 0.9687(3) 0.6062(4) 0.0432(14) Uani 1 1 d . . . . .
H43 H 0.101631 1.008143 0.639918 0.052 Uiso 1 1 calc R U . . .
C44 C 0.0224(3) 0.9310(3) 0.6309(4) 0.0376(12) Uani 1 1 d . . . . .
H44 H 0.014826 0.944172 0.681522 0.045 Uiso 1 1 calc R U . . .
C45 C -0.0176(3) 0.8736(3) 0.5809(3) 0.0294(10) Uani 1 1 d . . . . .
H45 H -0.052760 0.847649 0.598134 0.035 Uiso 1 1 calc R U . . .
C46 C 0.0008(2) 0.6805(2) 0.4598(2) 0.0180(7) Uani 1 1 d . . . . .
C47 C 0.0645(2) 0.6806(3) 0.5207(3) 0.0220(8) Uani 1 1 d . . . . .
H47 H 0.079843 0.726782 0.552929 0.026 Uiso 1 1 calc R U . . .
C48 C 0.1050(2) 0.6130(3) 0.5335(3) 0.0262(9) Uani 1 1 d . . . . .
C49 C 0.0879(2) 0.5448(3) 0.4879(3) 0.0280(10) Uani 1 1 d . . . . .
H49 H 0.117230 0.499337 0.498225 0.034 Uiso 1 1 calc R U . . .
C50 C 0.0256(2) 0.5458(3) 0.4260(3) 0.0231(8) Uani 1 1 d . . . . .
C51 C -0.0189(2) 0.6112(2) 0.4108(3) 0.0181(7) Uani 1 1 d . . . . .
C52 C -0.0864(2) 0.6161(3) 0.3473(3) 0.0199(8) Uani 1 1 d . . . . .
C53 C -0.1169(2) 0.5578(3) 0.2896(3) 0.0242(9) Uani 1 1 d . . . . .
H53 H -0.093850 0.508459 0.289359 0.029 Uiso 1 1 calc R U . . .
C54 C -0.1805(3) 0.5721(3) 0.2330(3) 0.0281(9) Uani 1 1 d . . . . .
H54 H -0.201356 0.532933 0.193350 0.034 Uiso 1 1 calc R U . . .
C55 C -0.2138(2) 0.6443(3) 0.2344(3) 0.0253(9) Uani 1 1 d . . . . .
H55 H -0.257867 0.655020 0.196377 0.030 Uiso 1 1 calc R U . . .
C56 C -0.1815(2) 0.7002(3) 0.2920(3) 0.0221(8) Uani 1 1 d . . . . .
H56 H -0.204070 0.749645 0.293065 0.027 Uiso 1 1 calc R U . . .
C57 C 0.2126(6) 0.8750(6) 0.7810(7) 0.1005(17) Uani 0.3333 1 d D U P A 1
H57A H 0.197141 0.927380 0.755727 0.121 Uiso 0.3333 1 calc R U P A 1
H57B H 0.262021 0.881293 0.813186 0.121 Uiso 0.3333 1 calc R U P A 1
Cl2 Cl 0.2117(4) 0.8130(5) 0.7044(5) 0.0916(17) Uani 0.3333 1 d D U P A 1
Cl1 Cl 0.1679(5) 0.8587(7) 0.8492(7) 0.102(2) Uani 0.3333 1 d D U P A 1
Cl3 Cl 0.2801(4) 0.6967(7) 0.8873(7) 0.130(3) Uani 0.3333 1 d D U P B 2
Cl4 Cl 0.2393(5) 0.7235(7) 1.0327(7) 0.133(3) Uani 0.3333 1 d D U P B 2
C58 C 0.2818(14) 0.6668(13) 0.9814(11) 0.131(4) Uani 0.3333 1 d D U P B 2
H58A H 0.331025 0.663146 1.014885 0.158 Uiso 0.3333 1 calc R U P B 2
H58B H 0.262066 0.612455 0.977069 0.158 Uiso 0.3333 1 calc R U P B 2
C59 C 0.2126(6) 0.8750(6) 0.7810(7) 0.1005(17) Uani 0.3333 1 d D U P C 3
H59A H 0.191682 0.876639 0.720962 0.121 Uiso 0.3333 1 calc R U P C 3
H59B H 0.243775 0.921639 0.796575 0.121 Uiso 0.3333 1 calc R U P C 3
Cl5 Cl 0.1474(4) 0.8840(5) 0.8259(6) 0.0860(18) Uani 0.3333 1 d D U P C 3
Cl6 Cl 0.2617(5) 0.7908(6) 0.8053(7) 0.116(2) Uani 0.3333 1 d D U P C 3
O4W O -0.2802(2) 0.5146(3) 0.0558(3) 0.0494(11) Uani 1 1 d D . . . .
H4A H -0.264(3) 0.532(4) 0.019(3) 0.05(2) Uiso 1 1 d D . . . .
H4B H -0.320(2) 0.535(4) 0.051(4) 0.06(2) Uiso 1 1 d D . . . .

loop_
_atom_site_aniso_label
_atom_site_aniso_U_11
_atom_site_aniso_U_22
_atom_site_aniso_U_33
_atom_site_aniso_U_23
_atom_site_aniso_U_13
_atom_site_aniso_U_12
Ir1 0.01788(7) 0.01730(7) 0.01227(7) -0.00057(5) 0.00354(5) 0.00010(5)
Ir2 0.01483(7) 0.01560(7) 0.02027(8) 0.00258(5) 0.00384(6) 0.00038(5)
F1 0.071(3) 0.050(2) 0.0383(19) 0.0061(16) 0.0062(18) 0.0413(19)
F2 0.054(2) 0.0387(17) 0.0178(13) 0.0032(12) 0.0077(13) -0.0038(14)
F3 0.0251(14) 0.0305(15) 0.0352(16) -0.0047(12) 0.0072(12) -0.0087(11)
F4 0.0442(18) 0.0351(16) 0.0308(16) -0.0182(13) 0.0083(14) -0.0026(13)
F5 0.063(2) 0.057(2) 0.046(2) 0.0063(17) 0.0376(19) -0.0028(18)
F6 0.048(2) 0.055(2) 0.076(3) 0.003(2) 0.024(2) -0.0304(18)
F7 0.0261(15) 0.0393(18) 0.0472(19) -0.0048(15) -0.0152(14) 0.0097(13)
F8 0.0275(14) 0.0232(13) 0.0396(16) -0.0077(12) 0.0029(12) 0.0056(11)
O1 0.0170(13) 0.0228(15) 0.0159(13) 0.0006(11) 0.0017(11) 0.0007(11)
O2 0.0250(16) 0.0273(17) 0.0282(17) 0.0104(13) 0.0041(14) 0.0015(13)
O3 0.0215(15) 0.0179(14) 0.0285(16) 0.0056(12) 0.0051(13) 0.0016(11)
O4 0.0266(17) 0.0315(18) 0.043(2) 0.0093(16) 0.0083(16) 0.0139(14)
N1 0.0214(17) 0.0193(16) 0.0143(15) -0.0002(12) 0.0064(13) 0.0005(13)
N2 0.029(2) 0.027(2) 0.035(2) -0.0013(17) 0.0033(18) -0.0070(17)
N3 0.0269(18) 0.0201(17) 0.0145(16) -0.0069(13) 0.0094(14) -0.0043(14)
N4 0.0214(17) 0.0214(17) 0.0139(15) 0.0035(13) 0.0038(13) 0.0063(13)
N5 0.0189(16) 0.0173(16) 0.0223(17) -0.0013(13) 0.0043(14) -0.0015(13)
N6 0.0208(17) 0.0270(19) 0.0247(19) -0.0013(15) 0.0065(15) 0.0023(14)
N7 0.0182(16) 0.0154(16) 0.0271(19) -0.0004(14) 0.0003(14) -0.0011(13)
N8 0.0156(15) 0.0169(16) 0.0213(17) 0.0009(13) 0.0056(13) -0.0007(12)
C1 0.0184(19) 0.025(2) 0.0167(18) 0.0023(15) 0.0058(15) 0.0009(15)
C2 0.0175(18) 0.025(2) 0.0180(19) 0.0016(15) 0.0055(15) 0.0000(15)
C3 0.027(2) 0.022(2) 0.028(2) 0.0028(17) 0.0073(19) -0.0054(17)
C4 0.026(2) 0.030(2) 0.031(3) -0.0035(19) 0.001(2) -0.0046(19)
C5 0.022(2) 0.026(2) 0.023(2) -0.0006(17) 0.0001(17) -0.0007(17)
C6 0.037(3) 0.038(3) 0.051(4) -0.001(3) -0.014(3) -0.010(2)
C7 0.031(2) 0.0157(18) 0.0152(18) 0.0011(14) 0.0040(16) 0.0005(16)
C8 0.039(3) 0.024(2) 0.020(2) 0.0006(17) 0.0043(19) 0.0089(19)
C9 0.050(3) 0.027(2) 0.028(3) 0.002(2) 0.003(2) 0.016(2)
C10 0.057(3) 0.027(2) 0.021(2) 0.0080(19) 0.000(2) 0.009(2)
C11 0.043(3) 0.023(2) 0.018(2) 0.0021(16) 0.0048(19) -0.0037(19)
C12 0.031(2) 0.0184(19) 0.0149(18) 0.0007(15) 0.0040(17) -0.0042(16)
C13 0.025(2) 0.023(2) 0.0164(19) -0.0051(15) 0.0048(16) -0.0111(16)
C14 0.029(2) 0.037(3) 0.017(2) -0.0045(18) 0.0075(18) -0.0114(19)
C15 0.030(2) 0.042(3) 0.026(2) -0.016(2) 0.016(2) -0.017(2)
C16 0.023(2) 0.032(2) 0.029(2) -0.0154(19) 0.0107(18) -0.0089(18)
C17 0.0197(19) 0.022(2) 0.0206(19) -0.0042(15) 0.0050(16) -0.0040(15)
C18 0.0195(18) 0.0165(18) 0.0122(17) 0.0018(14) -0.0018(14) -0.0005(14)
C19 0.027(2) 0.023(2) 0.020(2) -0.0030(16) 0.0076(17) 0.0004(17)
C20 0.021(2) 0.020(2) 0.025(2) 0.0008(16) 0.0028(17) -0.0014(16)
C21 0.031(2) 0.0173(19) 0.025(2) -0.0035(16) -0.0001(18) -0.0024(17)
C22 0.035(2) 0.020(2) 0.020(2) -0.0058(16) 0.0005(18) 0.0046(18)
C23 0.026(2) 0.0149(18) 0.0162(18) -0.0003(14) 0.0017(16) 0.0041(15)
C24 0.025(2) 0.023(2) 0.0142(18) 0.0024(15) 0.0023(16) 0.0078(16)
C25 0.037(3) 0.026(2) 0.020(2) -0.0015(17) 0.0087(19) 0.0100(19)
C26 0.044(3) 0.037(3) 0.022(2) -0.0019(19) 0.013(2) 0.015(2)
C27 0.031(2) 0.038(3) 0.030(2) 0.006(2) 0.017(2) 0.008(2)
C28 0.027(2) 0.031(2) 0.022(2) 0.0014(18) 0.0086(18) 0.0050(18)
C29 0.0202(19) 0.0188(19) 0.026(2) -0.0003(16) 0.0021(17) 0.0001(15)
C30 0.0145(18) 0.0204(19) 0.025(2) -0.0019(16) 0.0020(16) 0.0001(15)
C31 0.021(2) 0.026(2) 0.027(2) -0.0025(17) 0.0071(17) 0.0035(16)
C32 0.022(2) 0.021(2) 0.021(2) -0.0023(16) 0.0047(16) -0.0026(16)
C33 0.0210(19) 0.0190(19) 0.0190(19) -0.0028(15) 0.0050(16) 0.0014(15)
C34 0.029(2) 0.026(2) 0.028(2) 0.0038(18) 0.0117(19) 0.0003(18)
C35 0.0187(19) 0.021(2) 0.028(2) 0.0062(16) 0.0089(17) 0.0020(15)
C36 0.031(2) 0.021(2) 0.027(2) 0.0070(17) 0.0105(19) 0.0018(17)
C37 0.042(3) 0.039(3) 0.035(3) 0.013(2) 0.022(2) 0.008(2)
C38 0.030(3) 0.041(3) 0.052(3) 0.019(3) 0.021(2) 0.000(2)
C39 0.029(3) 0.032(3) 0.051(3) 0.009(2) 0.014(2) -0.009(2)
C40 0.025(2) 0.023(2) 0.035(3) 0.0086(19) 0.008(2) 0.0021(17)
C41 0.021(2) 0.021(2) 0.037(3) 0.0058(18) 0.0031(19) -0.0026(16)
C42 0.034(3) 0.023(2) 0.047(3) 0.006(2) 0.000(2) -0.007(2)
C43 0.050(3) 0.022(2) 0.045(3) -0.003(2) -0.004(3) -0.009(2)
C44 0.048(3) 0.023(2) 0.037(3) -0.005(2) 0.005(2) -0.003(2)
C45 0.032(2) 0.020(2) 0.033(2) -0.0014(18) 0.005(2) 0.0005(18)
C46 0.0203(19) 0.0160(18) 0.0190(18) 0.0030(14) 0.0078(15) -0.0002(14)
C47 0.0171(19) 0.022(2) 0.025(2) 0.0000(16) 0.0038(16) -0.0002(15)
C48 0.018(2) 0.028(2) 0.028(2) 0.0010(18) 0.0010(17) 0.0033(17)
C49 0.021(2) 0.026(2) 0.034(3) 0.0044(19) 0.0024(19) 0.0089(17)
C50 0.022(2) 0.021(2) 0.026(2) -0.0011(16) 0.0064(17) 0.0028(16)
C51 0.0162(18) 0.0173(18) 0.0204(19) 0.0029(15) 0.0046(15) 0.0027(14)
C52 0.0179(18) 0.0203(19) 0.021(2) -0.0009(15) 0.0058(16) -0.0002(15)
C53 0.024(2) 0.020(2) 0.026(2) -0.0060(17) 0.0036(18) 0.0008(16)
C54 0.027(2) 0.030(2) 0.024(2) -0.0039(18) 0.0026(18) -0.0026(18)
C55 0.022(2) 0.030(2) 0.021(2) 0.0048(17) 0.0024(17) 0.0003(17)
C56 0.0171(19) 0.025(2) 0.023(2) 0.0063(16) 0.0031(16) 0.0025(16)
C57 0.087(3) 0.091(4) 0.124(4) -0.027(3) 0.031(3) 0.006(3)
Cl2 0.080(3) 0.082(4) 0.115(4) -0.028(3) 0.031(3) 0.012(3)
Cl1 0.090(4) 0.095(4) 0.127(4) -0.038(3) 0.039(4) -0.006(3)
Cl3 0.084(4) 0.178(7) 0.154(7) -0.088(6) 0.073(5) -0.080(5)
Cl4 0.090(5) 0.173(8) 0.159(7) -0.094(6) 0.074(5) -0.047(5)
C58 0.087(5) 0.172(8) 0.156(7) -0.090(7) 0.068(5) -0.069(5)
C59 0.087(3) 0.091(4) 0.124(4) -0.027(3) 0.031(3) 0.006(3)
Cl5 0.074(4) 0.074(4) 0.114(4) -0.024(3) 0.032(3) 0.008(3)
Cl6 0.100(4) 0.106(4) 0.135(4) -0.020(4) 0.024(3) 0.008(3)
O4W 0.030(2) 0.067(3) 0.044(3) 0.012(2) -0.0001(19) 0.007(2)

loop_
_atom_type_symbol
_atom_type_description
_atom_type_scat_dispersion_real
_atom_type_scat_dispersion_imag
_atom_type_scat_source
C C 0.0033 0.0016 'International Tables Vol C Tables 4.2.6.8 and 6.1.1.4'
H H 0.0000 0.0000 'International Tables Vol C Tables 4.2.6.8 and 6.1.1.4'
Cl Cl 0.1484 0.1585 'International Tables Vol C Tables 4.2.6.8 and 6.1.1.4'
F F 0.0171 0.0103 'International Tables Vol C Tables 4.2.6.8 and 6.1.1.4'
Ir Ir -1.4442 7.9887 'International Tables Vol C Tables 4.2.6.8 and 6.1.1.4'
N N 0.0061 0.0033 'International Tables Vol C Tables 4.2.6.8 and 6.1.1.4'
O O 0.0106 0.0060 'International Tables Vol C Tables 4.2.6.8 and 6.1.1.4'

loop_
_geom_angle_atom_site_label_1
_geom_angle_atom_site_label_2
_geom_angle_atom_site_label_3
_geom_angle
_geom_angle_site_symmetry_1
_geom_angle_site_symmetry_3
_geom_angle_publ_flag
C7 Ir1 C18 92.03(17) . . ?
C7 Ir1 N3 80.91(17) . . ?
C18 Ir1 N3 93.36(16) . . ?
C7 Ir1 N4 95.90(16) . . ?
C18 Ir1 N4 80.30(16) . . ?
N3 Ir1 N4 172.85(15) . . ?
C7 Ir1 N1 95.40(16) . . ?
C18 Ir1 N1 172.54(14) . . ?
N3 Ir1 N1 88.59(14) . . ?
N4 Ir1 N1 98.12(14) . . ?
C7 Ir1 O1 172.18(14) . . ?
C18 Ir1 O1 94.83(14) . . ?
N3 Ir1 O1 94.90(13) . . ?
N4 Ir1 O1 88.98(12) . . ?
N1 Ir1 O1 77.82(12) . . ?
C46 Ir2 C35 84.17(16) . . ?
C46 Ir2 N8 80.37(15) . . ?
C35 Ir2 N8 94.52(16) . . ?
C46 Ir2 N7 97.33(16) . . ?
C35 Ir2 N7 80.69(17) . . ?
N8 Ir2 N7 174.90(14) . . ?
C46 Ir2 N5 99.21(15) . . ?
C35 Ir2 N5 175.37(16) . . ?
N8 Ir2 N5 89.19(14) . . ?
N7 Ir2 N5 95.69(15) . . ?
C46 Ir2 O3 174.21(14) . . ?
C35 Ir2 O3 99.52(15) . . ?
N8 Ir2 O3 94.83(13) . . ?
N7 Ir2 O3 87.71(13) . . ?
N5 Ir2 O3 77.36(13) . . ?
C1 O1 Ir1 115.7(3) . . ?
C29 O3 Ir2 116.1(3) . . ?
C5 N1 C2 117.7(4) . . ?
C5 N1 Ir1 128.3(3) . . ?
C2 N1 Ir1 113.9(3) . . ?
C4 N2 C3 116.3(4) . . ?
C17 N3 C13 119.1(4) . . ?
C17 N3 Ir1 123.6(3) . . ?
C13 N3 Ir1 117.0(3) . . ?
C28 N4 C24 119.7(4) . . ?
C28 N4 Ir1 123.9(3) . . ?
C24 N4 Ir1 116.4(3) . . ?
C33 N5 C30 118.6(4) . . ?
C33 N5 Ir2 127.5(3) . . ?
C30 N5 Ir2 113.9(3) . . ?
C31 N6 C32 118.0(4) . . ?
C45 N7 C41 119.2(4) . . ?
C45 N7 Ir2 124.8(3) . . ?
C41 N7 Ir2 115.9(3) . . ?
C56 N8 C52 119.7(4) . . ?
C56 N8 Ir2 123.5(3) . . ?
C52 N8 Ir2 116.8(3) . . ?
O2 C1 O1 125.9(4) . . ?
O2 C1 C2 118.2(4) . . ?
O1 C1 C2 115.9(4) . . ?
N1 C2 C3 120.2(4) . . ?
N1 C2 C1 116.6(4) . . ?
C3 C2 C1 123.3(4) . . ?
N2 C3 C2 123.1(4) . . ?
N2 C3 H3 118.5 . . ?
C2 C3 H3 118.5 . . ?
N2 C4 C5 122.1(4) . . ?
N2 C4 C6 117.7(5) . . ?
C5 C4 C6 120.2(5) . . ?
N1 C5 C4 120.7(4) . . ?
N1 C5 H5 119.7 . . ?
C4 C5 H5 119.7 . . ?
C4 C6 H6A 109.5 . . ?
C4 C6 H6B 109.5 . . ?
H6A C6 H6B 109.5 . . ?
C4 C6 H6C 109.5 . . ?
H6A C6 H6C 109.5 . . ?
H6B C6 H6C 109.5 . . ?
C8 C7 C12 118.5(4) . . ?
C8 C7 Ir1 127.0(3) . . ?
C12 C7 Ir1 114.2(3) . . ?
C9 C8 C7 119.2(5) . . ?
C9 C8 H8 120.4 . . ?
C7 C8 H8 120.4 . . ?
F1 C9 C10 118.0(5) . . ?
F1 C9 C8 117.9(5) . . ?
C10 C9 C8 124.1(5) . . ?
C9 C10 C11 116.0(5) . . ?
C9 C10 H10 122.0 . . ?
C11 C10 H10 122.0 . . ?
F2 C11 C10 116.6(4) . . ?
F2 C11 C12 119.8(5) . . ?
C10 C11 C12 123.6(5) . . ?
C11 C12 C7 118.5(4) . . ?
C11 C12 C13 126.4(4) . . ?
C7 C12 C13 115.0(4) . . ?
N3 C13 C14 120.3(4) . . ?
N3 C13 C12 112.4(4) . . ?
C14 C13 C12 127.2(4) . . ?
C15 C14 C13 119.6(5) . . ?
C15 C14 H14 120.2 . . ?
C13 C14 H14 120.2 . . ?
C14 C15 C16 120.3(4) . . ?
C14 C15 H15 119.9 . . ?
C16 C15 H15 119.9 . . ?
C15 C16 C17 118.6(5) . . ?
C15 C16 H16 120.7 . . ?
C17 C16 H16 120.7 . . ?
N3 C17 C16 122.0(4) . . ?
N3 C17 H17 119.0 . . ?
C16 C17 H17 119.0 . . ?
C19 C18 C23 118.5(4) . . ?
C19 C18 Ir1 126.7(3) . . ?
C23 C18 Ir1 114.6(3) . . ?
C20 C19 C18 119.4(4) . . ?
C20 C19 H19 120.3 . . ?
C18 C19 H19 120.3 . . ?
F3 C20 C19 118.7(4) . . ?
F3 C20 C21 117.6(4) . . ?
C19 C20 C21 123.8(4) . . ?
C22 C21 C20 116.0(4) . . ?
C22 C21 H21 122.0 . . ?
C20 C21 H21 122.0 . . ?
F4 C22 C21 115.9(4) . . ?
F4 C22 C23 120.1(4) . . ?
C21 C22 C23 124.0(4) . . ?
C22 C23 C18 118.3(4) . . ?
C22 C23 C24 126.5(4) . . ?
C18 C23 C24 115.2(4) . . ?
N4 C24 C25 119.7(4) . . ?
N4 C24 C23 113.4(4) . . ?
C25 C24 C23 126.8(4) . . ?
C26 C25 C24 120.2(5) . . ?
C26 C25 H25 119.9 . . ?
C24 C25 H25 119.9 . . ?
C27 C26 C25 119.7(4) . . ?
C27 C26 H26 120.2 . . ?
C25 C26 H26 120.2 . . ?
C26 C27 C28 118.7(5) . . ?
C26 C27 H27 120.7 . . ?
C28 C27 H27 120.7 . . ?
N4 C28 C27 122.0(5) . . ?
N4 C28 H28 119.0 . . ?
C27 C28 H28 119.0 . . ?
O4 C29 O3 125.6(4) . . ?
O4 C29 C30 118.6(4) . . ?
O3 C29 C30 115.8(4) . . ?
N5 C30 C31 119.6(4) . . ?
N5 C30 C29 116.5(4) . . ?
C31 C30 C29 123.8(4) . . ?
N6 C31 C30 121.8(4) . . ?
N6 C31 H31 119.1 . . ?
C30 C31 H31 119.1 . . ?
N6 C32 C33 120.8(4) . . ?
N6 C32 C34 117.8(4) . . ?
C33 C32 C34 121.3(4) . . ?
N5 C33 C32 121.1(4) . . ?
N5 C33 H33 119.5 . . ?
C32 C33 H33 119.5 . . ?
C32 C34 H34A 109.5 . . ?
C32 C34 H34B 109.5 . . ?
H34A C34 H34B 109.5 . . ?
C32 C34 H34C 109.5 . . ?
H34A C34 H34C 109.5 . . ?
H34B C34 H34C 109.5 . . ?
C36 C35 C40 118.9(4) . . ?
C36 C35 Ir2 126.7(3) . . ?
C40 C35 Ir2 114.2(3) . . ?
C37 C36 C35 119.2(5) . . ?
C37 C36 H36 120.4 . . ?
C35 C36 H36 120.4 . . ?
F5 C37 C36 118.3(5) . . ?
F5 C37 C38 118.0(5) . . ?
C36 C37 C38 123.8(5) . . ?
C39 C38 C37 116.4(5) . . ?
C39 C38 H38 121.8 . . ?
C37 C38 H38 121.8 . . ?
F6 C39 C38 116.9(5) . . ?
F6 C39 C40 119.6(5) . . ?
C38 C39 C40 123.5(5) . . ?
C39 C40 C35 118.1(5) . . ?
C39 C40 C41 125.9(5) . . ?
C35 C40 C41 116.0(4) . . ?
N7 C41 C42 119.3(5) . . ?
N7 C41 C40 113.1(4) . . ?
C42 C41 C40 127.6(5) . . ?
C43 C42 C41 120.2(5) . . ?
C43 C42 H42 119.9 . . ?
C41 C42 H42 119.9 . . ?
C44 C43 C42 119.7(5) . . ?
C44 C43 H43 120.1 . . ?
C42 C43 H43 120.1 . . ?
C43 C44 C45 118.8(5) . . ?
C43 C44 H44 120.6 . . ?
C45 C44 H44 120.6 . . ?
N7 C45 C44 122.8(5) . . ?
N7 C45 H45 118.6 . . ?
C44 C45 H45 118.6 . . ?
C47 C46 C51 118.5(4) . . ?
C47 C46 Ir2 126.9(3) . . ?
C51 C46 Ir2 114.6(3) . . ?
C48 C47 C46 119.3(4) . . ?
C48 C47 H47 120.4 . . ?
C46 C47 H47 120.4 . . ?
F7 C48 C49 117.7(4) . . ?
F7 C48 C47 118.3(4) . . ?
C49 C48 C47 124.0(4) . . ?
C48 C49 C50 116.5(4) . . ?
C48 C49 H49 121.8 . . ?
C50 C49 H49 121.8 . . ?
F8 C50 C49 116.7(4) . . ?
F8 C50 C51 120.5(4) . . ?
C49 C50 C51 122.7(4) . . ?
C50 C51 C46 118.9(4) . . ?
C50 C51 C52 125.9(4) . . ?
C46 C51 C52 115.2(4) . . ?
N8 C52 C53 120.1(4) . . ?
N8 C52 C51 113.0(4) . . ?
C53 C52 C51 126.9(4) . . ?
C54 C53 C52 119.8(4) . . ?
C54 C53 H53 120.1 . . ?
C52 C53 H53 120.1 . . ?
C53 C54 C55 119.5(4) . . ?
C53 C54 H54 120.3 . . ?
C55 C54 H54 120.3 . . ?
C56 C55 C54 118.6(4) . . ?
C56 C55 H55 120.7 . . ?
C54 C55 H55 120.7 . . ?
N8 C56 C55 122.3(4) . . ?
N8 C56 H56 118.9 . . ?
C55 C56 H56 118.9 . . ?
Cl2 C57 Cl1 123.7(9) . . ?
Cl2 C57 H57A 106.4 . . ?
Cl1 C57 H57A 106.4 . . ?
Cl2 C57 H57B 106.4 . . ?
Cl1 C57 H57B 106.4 . . ?
H57A C57 H57B 106.5 . . ?
Cl3 C58 Cl4 117.4(11) . . ?
Cl3 C58 H58A 107.9 . . ?
Cl4 C58 H58A 107.9 . . ?
Cl3 C58 H58B 107.9 . . ?
Cl4 C58 H58B 107.9 . . ?
H58A C58 H58B 107.2 . . ?
Cl6 C59 Cl5 115.4(8) . . ?
Cl6 C59 H59A 108.4 . . ?
Cl5 C59 H59A 108.4 . . ?
Cl6 C59 H59B 108.4 . . ?
Cl5 C59 H59B 108.4 . . ?
H59A C59 H59B 107.5 . . ?
H4A O4W H4B 111(4) . . ?

loop_
_geom_bond_atom_site_label_1
_geom_bond_atom_site_label_2
_geom_bond_distance
_geom_bond_site_symmetry_2
_geom_bond_publ_flag
Ir1 C7 1.991(4) . ?
Ir1 C18 2.002(4) . ?
Ir1 N3 2.021(3) . ?
Ir1 N4 2.052(3) . ?
Ir1 N1 2.114(4) . ?
Ir1 O1 2.150(3) . ?
Ir2 C46 1.996(4) . ?
Ir2 C35 1.999(4) . ?
Ir2 N8 2.045(3) . ?
Ir2 N7 2.045(4) . ?
Ir2 N5 2.131(4) . ?
Ir2 O3 2.155(3) . ?
F1 C9 1.359(6) . ?
F2 C11 1.356(5) . ?
F3 C20 1.358(5) . ?
F4 C22 1.365(5) . ?
F5 C37 1.363(6) . ?
F6 C39 1.357(6) . ?
F7 C48 1.355(5) . ?
F8 C50 1.360(5) . ?
O1 C1 1.282(5) . ?
O2 C1 1.227(5) . ?
O3 C29 1.281(5) . ?
O4 C29 1.236(5) . ?
N1 C5 1.336(6) . ?
N1 C2 1.351(5) . ?
N2 C4 1.330(7) . ?
N2 C3 1.339(6) . ?
N3 C17 1.357(6) . ?
N3 C13 1.373(6) . ?
N4 C28 1.353(6) . ?
N4 C24 1.363(6) . ?
N5 C33 1.336(5) . ?
N5 C30 1.350(5) . ?
N6 C31 1.335(6) . ?
N6 C32 1.343(6) . ?
N7 C45 1.353(6) . ?
N7 C41 1.375(6) . ?
N8 C56 1.352(5) . ?
N8 C52 1.357(5) . ?
C1 C2 1.513(6) . ?
C2 C3 1.381(6) . ?
C3 H3 0.9500 . ?
C4 C5 1.404(7) . ?
C4 C6 1.490(7) . ?
C5 H5 0.9500 . ?
C6 H6A 0.9800 . ?
C6 H6B 0.9800 . ?
C6 H6C 0.9800 . ?
C7 C8 1.397(6) . ?
C7 C12 1.434(6) . ?
C8 C9 1.387(7) . ?
C8 H8 0.9500 . ?
C9 C10 1.378(8) . ?
C10 C11 1.386(8) . ?
C10 H10 0.9500 . ?
C11 C12 1.389(6) . ?
C12 C13 1.467(6) . ?
C13 C14 1.396(6) . ?
C14 C15 1.374(7) . ?
C14 H14 0.9500 . ?
C15 C16 1.381(7) . ?
C15 H15 0.9500 . ?
C16 C17 1.387(6) . ?
C16 H16 0.9500 . ?
C17 H17 0.9500 . ?
C18 C19 1.405(6) . ?
C18 C23 1.425(6) . ?
C19 C20 1.376(6) . ?
C19 H19 0.9500 . ?
C20 C21 1.383(6) . ?
C21 C22 1.381(7) . ?
C21 H21 0.9500 . ?
C22 C23 1.387(6) . ?
C23 C24 1.464(6) . ?
C24 C25 1.399(6) . ?
C25 C26 1.381(8) . ?
C25 H25 0.9500 . ?
C26 C27 1.376(8) . ?
C26 H26 0.9500 . ?
C27 C28 1.391(6) . ?
C27 H27 0.9500 . ?
C28 H28 0.9500 . ?
C29 C30 1.514(6) . ?
C30 C31 1.404(6) . ?
C31 H31 0.9500 . ?
C32 C33 1.398(6) . ?
C32 C34 1.506(6) . ?
C33 H33 0.9500 . ?
C34 H34A 0.9800 . ?
C34 H34B 0.9800 . ?
C34 H34C 0.9800 . ?
C35 C36 1.397(7) . ?
C35 C40 1.416(7) . ?
C36 C37 1.374(7) . ?
C36 H36 0.9500 . ?
C37 C38 1.378(8) . ?
C38 C39 1.366(9) . ?
C38 H38 0.9500 . ?
C39 C40 1.400(7) . ?
C40 C41 1.459(7) . ?
C41 C42 1.409(7) . ?
C42 C43 1.382(9) . ?
C42 H42 0.9500 . ?
C43 C44 1.373(8) . ?
C43 H43 0.9500 . ?
C44 C45 1.380(7) . ?
C44 H44 0.9500 . ?
C45 H45 0.9500 . ?
C46 C47 1.394(6) . ?
C46 C51 1.423(6) . ?
C47 C48 1.377(6) . ?
C47 H47 0.9500 . ?
C48 C49 1.373(7) . ?
C49 C50 1.381(6) . ?
C49 H49 0.9500 . ?
C50 C51 1.392(6) . ?
C51 C52 1.471(6) . ?
C52 C53 1.399(6) . ?
C53 C54 1.381(6) . ?
C53 H53 0.9500 . ?
C54 C55 1.390(7) . ?
C54 H54 0.9500 . ?
C55 C56 1.378(6) . ?
C55 H55 0.9500 . ?
C56 H56 0.9500 . ?
C57 Cl2 1.670(8) . ?
C57 Cl1 1.695(8) . ?
C57 H57A 0.9900 . ?
C57 H57B 0.9900 . ?
Cl3 C58 1.680(9) . ?
Cl4 C58 1.687(9) . ?
C58 H58A 0.9900 . ?
C58 H58B 0.9900 . ?
C59 Cl6 1.705(8) . ?
C59 Cl5 1.713(8) . ?
C59 H59A 0.9900 . ?
C59 H59B 0.9900 . ?
O4W H4A 0.844(19) . ?
O4W H4B 0.848(19) . ?

loop_
_geom_hbond_atom_site_label_D
_geom_hbond_atom_site_label_H
_geom_hbond_atom_site_label_A
_geom_hbond_distance_DH
_geom_hbond_distance_HA
_geom_hbond_distance_DA
_geom_hbond_angle_DHA
_geom_hbond_site_symmetry_A
O4W H4A O4 0.844(19) 2.06(3) 2.884(6) 165(6) 4_575
O4W H4B O2 0.848(19) 1.96(4) 2.757(5) 157(7) 1_454
